data_1517996
loop_
_publ_author_name
'Bruce-Smith, Ian F.'
'Zakharov, Boris A.'
'Stare, Jernej'
'Boldyreva, Elena V.'
'Pulham, Colin R.'

_publ_section_title
;
 Structural Properties of Nickel Dimethylglyoxime at High Pressure:
 Single-Crystal X-ray Diffraction and DFT Studies
;
_journal_issue 42
_journal_name_full 'The Journal of Physical Chemistry C'
_journal_page_first 24705
_journal_paper_doi 10.1021/jp508939g
_journal_volume 118
_journal_year 2014
_chemical_formula_moiety 'C8 H14 N4 Ni O4'
_chemical_formula_sum 'C8 H14 N4 Ni O4'
_chemical_formula_weight 288.94
_chemical_name_common 'Nickel Dimethylglyoxime'
_chemical_name_systematic
; 
Nickel Dimethylglyoxime
;
_space_group_IT_number 72
_symmetry_cell_setting orthorhombic
_symmetry_space_group_name_Hall '-I 2 2c'
_symmetry_space_group_name_H-M 'I b a m'
_atom_sites_solution_hydrogens geom
_atom_sites_solution_primary direct
_atom_sites_solution_secondary difmap
_audit_creation_method SHELXL-97
_cell_angle_alpha 90.00
_cell_angle_beta 90.00
_cell_angle_gamma 90.00
_cell_formula_units_Z 4
_cell_length_a 16.5699(16)
_cell_length_b 10.4295(13)
_cell_length_c 6.4616(4)
_cell_measurement_reflns_used 481
_cell_measurement_temperature 293(2)
_cell_measurement_theta_max 21.5960
_cell_measurement_theta_min 4.1660
_cell_volume 1116.67(19)
_computing_cell_refinement 'CrysAlisPro (Oxford Diffraction, 2010)'
_computing_data_collection 'CrysAlisPro (Oxford Diffraction, 2010)'
_computing_data_reduction 'CrysAlisPro (Oxford Diffraction, 2010)'
_computing_molecular_graphics 'Mercury (Macrae et al., 2006)'
_computing_structure_refinement 'SHELXL-97 (Sheldrick, 1997)'
_computing_structure_solution 'SHELXS-97 (Sheldrick, 1990)'
_diffrn_ambient_pressure 100
_diffrn_ambient_temperature 293(2)
_diffrn_detector_area_resol_mean 10.3457
_diffrn_measured_fraction_theta_full 0.638
_diffrn_measured_fraction_theta_max 0.638
_diffrn_measurement_device_type 'Xcalibur, Ruby, Gemini ultra'
_diffrn_measurement_method 'rotation method'
_diffrn_radiation_monochromator graphite
_diffrn_radiation_source 'Enhance (Mo) X-ray Source'
_diffrn_radiation_type MoK\a
_diffrn_radiation_wavelength 0.71073
_diffrn_reflns_av_R_equivalents 0.1162
_diffrn_reflns_av_sigmaI/netI 0.1057
_diffrn_reflns_limit_h_max 18
_diffrn_reflns_limit_h_min -19
_diffrn_reflns_limit_k_max 9
_diffrn_reflns_limit_k_min -10
_diffrn_reflns_limit_l_max 8
_diffrn_reflns_limit_l_min -8
_diffrn_reflns_number 2344
_diffrn_reflns_theta_full 27.98
_diffrn_reflns_theta_max 27.98
_diffrn_reflns_theta_min 4.18
_diffrn_source_current 30
_diffrn_source_voltage 50
_exptl_absorpt_coefficient_mu 1.748
_exptl_absorpt_correction_T_max 0.407
_exptl_absorpt_correction_T_min 0.336
_exptl_absorpt_correction_type gaussian
_exptl_absorpt_process_details 'Absorb-7 (Angel, 2013)'
_exptl_crystal_colour 'Red to purple'
_exptl_crystal_density_diffrn 1.719
_exptl_crystal_density_method 'not measured'
_exptl_crystal_description Needles
_exptl_crystal_F_000 600
_exptl_crystal_size_max 0.140
_exptl_crystal_size_mid 0.055
_exptl_crystal_size_min 0.044
_refine_diff_density_max 0.589
_refine_diff_density_min -0.522
_refine_diff_density_rms 0.081
_refine_ls_extinction_method none
_refine_ls_goodness_of_fit_ref 1.049
_refine_ls_hydrogen_treatment mixed
_refine_ls_matrix_type full
_refine_ls_number_parameters 55
_refine_ls_number_reflns 470
_refine_ls_number_restraints 0
_refine_ls_restrained_S_all 1.049
_refine_ls_R_factor_all 0.1180
_refine_ls_R_factor_gt 0.0531
_refine_ls_shift/su_max 0.000
_refine_ls_shift/su_mean 0.000
_refine_ls_structure_factor_coef Fsqd
_refine_ls_weighting_details 'calc w=1/[\s^2^(Fo^2^)+(0.0185P)^2^+0.0000P] where P=(Fo^2^+2Fc^2^)/3'
_refine_ls_weighting_scheme calc
_refine_ls_wR_factor_gt 0.0761
_refine_ls_wR_factor_ref 0.0952
_reflns_number_gt 264
_reflns_number_total 470
_reflns_threshold_expression >2sigma(I)
_cod_data_source_file jp508939g_si_001.cif
_cod_data_source_block 0GPa
_cod_depositor_comments
;
The following automatic conversions were performed:

'_symmetry_cell_setting' value 'Orthorhombic' changed to
'orthorhombic' according to
/home/saulius/struct/COD-crude-data--automatic-downloads/rss-feeds/ACS/lib/dictionaries/cif_core.dic
dictionary named 'cif_core.dic' version 2.4.2 from
2011-04-26.

'_exptl_absorpt_correction_type' value 'Gaussian'
changed to 'gaussian' according to
/home/saulius/struct/COD-crude-data--automatic-downloads/rss-feeds/ACS/lib/dictionaries/cif_core.dic
dictionary named 'cif_core.dic' version 2.4.2 from 2011-04-26.

Automatic conversion script
Id: cif_fix_values 2827 2014-09-09 07:05:25Z andrius 

 Adding full bibliography for 1517996--1518005.cif.
;
_cod_original_cell_volume 1116.66(19)
_cod_original_sg_symbol_H-M Ibam
_cod_database_code 1517996

loop_
_symmetry_equiv_pos_as_xyz
'x, y, z'
'-x, -y, z'
'x, -y, -z+1/2'
'-x, y, -z+1/2'
'x+1/2, y+1/2, z+1/2'
'-x+1/2, -y+1/2, z+1/2'
'x+1/2, -y+1/2, -z+1'
'-x+1/2, y+1/2, -z+1'
'-x, -y, -z'
'x, y, -z'
'-x, y, z-1/2'
'x, -y, z-1/2'
'-x+1/2, -y+1/2, -z+1/2'
'x+1/2, y+1/2, -z+1/2'
'-x+1/2, y+1/2, z'
'x+1/2, -y+1/2, z'

loop_
_atom_site_label
_atom_site_type_symbol
_atom_site_fract_x
_atom_site_fract_y
_atom_site_fract_z
_atom_site_U_iso_or_equiv
_atom_site_adp_type
_atom_site_occupancy
_atom_site_symmetry_multiplicity
_atom_site_calc_flag
_atom_site_refinement_flags
Ni1 Ni 0.0000 0.5000 0.5000 0.0410(6) Uani 1 4 d S
O1 O -0.0522(3) 0.2389(7) 0.5000 0.0562(18) Uani 1 2 d S
H5 H -0.092(5) 0.288(10) 0.5000 0.067 Uiso 1 2 d S
O2 O 0.1599(3) 0.5967(6) 0.5000 0.0540(16) Uani 1 2 d S
N1 N 0.0086(4) 0.3236(7) 0.5000 0.0416(17) Uani 1 2 d S
N2 N 0.1116(4) 0.4935(8) 0.5000 0.0420(18) Uani 1 2 d S
C1 C 0.0823(5) 0.2767(10) 0.5000 0.046(2) Uani 1 2 d S
C2 C 0.1439(5) 0.3803(10) 0.5000 0.042(2) Uani 1 2 d S
C3 C 0.1000(5) 0.1391(9) 0.5000 0.075(3) Uani 1 2 d S
H3A H 0.0772 0.1004 0.3785 0.112 Uiso 0.50 1 calc PR
H3B H 0.0769 0.1003 0.6211 0.112 Uiso 0.50 1 calc PR
H3C H 0.1573 0.1263 0.5004 0.112 Uiso 1 2 calc SR
C4 C 0.2314(4) 0.3576(7) 0.5000 0.070(3) Uani 1 2 d S
H4A H 0.2548 0.3955 0.6213 0.105 Uiso 0.50 1 calc PR
H4B H 0.2548 0.3954 0.3787 0.105 Uiso 0.50 1 calc PR
H4C H 0.2416 0.2670 0.5001 0.105 Uiso 1 2 calc SR

loop_
_atom_site_aniso_label
_atom_site_aniso_U_11
_atom_site_aniso_U_22
_atom_site_aniso_U_33
_atom_site_aniso_U_23
_atom_site_aniso_U_13
_atom_site_aniso_U_12
Ni1 0.0438(10) 0.0426(15) 0.0365(6) 0.000 0.000 -0.0017(7)
O1 0.066(6) 0.036(7) 0.067(3) 0.000 0.000 -0.013(3)
O2 0.047(4) 0.054(6) 0.061(3) 0.000 0.000 -0.015(3)
N1 0.059(6) 0.024(7) 0.041(3) 0.000 0.000 -0.004(3)
N2 0.053(6) 0.029(8) 0.044(3) 0.000 0.000 0.001(4)
C1 0.055(8) 0.045(9) 0.040(4) 0.000 0.000 0.012(4)
C2 0.052(7) 0.047(11) 0.027(4) 0.000 0.000 0.004(5)
C3 0.094(8) 0.063(11) 0.067(5) 0.000 0.000 0.009(5)
C4 0.041(7) 0.084(10) 0.085(6) 0.000 0.000 0.015(4)

loop_
_atom_type_symbol
_atom_type_description
_atom_type_scat_dispersion_real
_atom_type_scat_dispersion_imag
_atom_type_scat_source
C C 0.0033 0.0016 'International Tables Vol C Tables 4.2.6.8 and 6.1.1.4'
H H 0.0000 0.0000 'International Tables Vol C Tables 4.2.6.8 and 6.1.1.4'
N N 0.0061 0.0033 'International Tables Vol C Tables 4.2.6.8 and 6.1.1.4'
O O 0.0106 0.0060 'International Tables Vol C Tables 4.2.6.8 and 6.1.1.4'
Ni Ni 0.3393 1.1124 'International Tables Vol C Tables 4.2.6.8 and 6.1.1.4'

loop_
_geom_angle_atom_site_label_1
_geom_angle_atom_site_label_2
_geom_angle_atom_site_label_3
_geom_angle
_geom_angle_site_symmetry_1
_geom_angle_site_symmetry_3
N1 Ni1 N1 180.000(1) 9_566 .
N1 Ni1 N2 83.5(3) 9_566 9_566
N1 Ni1 N2 96.5(3) . 9_566
N1 Ni1 N2 96.5(3) 9_566 .
N1 Ni1 N2 83.5(3) . .
N2 Ni1 N2 180.0 9_566 .
N1 O1 H5 101(8) . .
C1 N1 O1 117.0(9) . .
C1 N1 Ni1 116.2(6) . .
O1 N1 Ni1 126.8(7) . .
C2 N2 O2 118.9(9) . .
C2 N2 Ni1 116.5(7) . .
O2 N2 Ni1 124.5(7) . .
N1 C1 C3 123.3(8) . .
N1 C1 C2 111.6(9) . .
C3 C1 C2 125.1(8) . .
N2 C2 C4 123.7(9) . .
N2 C2 C1 112.2(9) . .
C4 C2 C1 124.1(9) . .
C1 C3 H3A 109.5 . .
C1 C3 H3B 109.5 . .
H3A C3 H3B 109.5 . .
C1 C3 H3C 109.5 . .
H3A C3 H3C 109.5 . .
H3B C3 H3C 109.5 . .
C2 C4 H4A 109.5 . .
C2 C4 H4B 109.5 . .
H4A C4 H4B 109.5 . .
C2 C4 H4C 109.5 . .
H4A C4 H4C 109.5 . .
H4B C4 H4C 109.5 . .

loop_
_geom_bond_atom_site_label_1
_geom_bond_atom_site_label_2
_geom_bond_distance
_geom_bond_site_symmetry_2
Ni1 N1 1.845(8) 9_566
Ni1 N1 1.845(8) .
Ni1 N2 1.850(7) 9_566
Ni1 N2 1.850(7) .
O1 N1 1.340(9) .
O1 H5 0.83(7) .
O2 N2 1.342(9) .
N1 C1 1.316(10) .
N2 C2 1.296(11) .
C1 C3 1.465(12) .
C1 C2 1.486(11) .
C2 C4 1.469(10) .
C3 H3A 0.9600 .
C3 H3B 0.9600 .
C3 H3C 0.9600 .
C4 H4A 0.9600 .
C4 H4B 0.9600 .
C4 H4C 0.9600 .

loop_
_geom_hbond_atom_site_label_D
_geom_hbond_atom_site_label_H
_geom_hbond_atom_site_label_A
_geom_hbond_distance_DH
_geom_hbond_distance_HA
_geom_hbond_distance_DA
_geom_hbond_angle_DHA
_geom_hbond_site_symmetry_A
O1 H5 O2 0.83(7) 1.65(7) 2.474(9) 171(12) 9_566
